data_2231290
loop_
_publ_author_name
'Guo, Jin-Wu'
'Ma, Jun-Ying'
'Sun, Chao-Wei'

_publ_section_title
;
 (<i>E</i>)-<i>N</i>'-(4-Methoxybenzylidene)-3-nitrobenzohydrazide
;
_journal_coeditor_code RZ2619
_journal_issue 8
_journal_name_full 'Acta Crystallographica Section E'
_journal_page_first o1886
_journal_paper_doi 10.1107/S1600536811025554
_journal_volume 67
_journal_year 2011
_chemical_formula_iupac 'C15 H13 N3 O4'
_chemical_formula_moiety 'C15 H13 N3 O4'
_chemical_formula_sum 'C15 H13 N3 O4'
_chemical_formula_weight 299.28
_chemical_name_systematic
;
(<i>E</i>)-<i>N</i>'-(4-Methoxybenzylidene)-3-nitrobenzohydrazide
;
_space_group_IT_number 14
_symmetry_cell_setting monoclinic
_symmetry_space_group_name_Hall '-P 2ybc'
_symmetry_space_group_name_H-M 'P 1 21/c 1'
_atom_sites_solution_hydrogens geom
_atom_sites_solution_primary direct
_atom_sites_solution_secondary difmap
_audit_creation_method SHELXL-97
_cell_angle_alpha 90.00
_cell_angle_beta 104.113(3)
_cell_angle_gamma 90.00
_cell_formula_units_Z 4
_cell_length_a 13.667(4)
_cell_length_b 4.889(3)
_cell_length_c 22.522(4)
_cell_measurement_reflns_used 762
_cell_measurement_temperature 298(2)
_cell_measurement_theta_max 24.3
_cell_measurement_theta_min 2.6
_cell_volume 1459.5(10)
_computing_cell_refinement 'SAINT (Bruker, 2007)'
_computing_data_collection 'SMART (Bruker, 2007)'
_computing_data_reduction 'SAINT (Bruker, 2007)'
_computing_molecular_graphics 'SHELXTL (Sheldrick, 2008)'
_computing_publication_material 'SHELXTL (Sheldrick, 2008)'
_computing_structure_refinement 'SHELXL97 (Sheldrick, 2008)'
_computing_structure_solution 'SHELXS97 (Sheldrick, 2008)'
_diffrn_ambient_temperature 298(2)
_diffrn_measured_fraction_theta_full 0.990
_diffrn_measured_fraction_theta_max 0.990
_diffrn_measurement_device_type 'Bruker SMART APEX CCD area-detector'
_diffrn_measurement_method \w
_diffrn_radiation_monochromator graphite
_diffrn_radiation_source 'fine-focus sealed tube'
_diffrn_radiation_type MoK\a
_diffrn_radiation_wavelength 0.71073
_diffrn_reflns_av_R_equivalents 0.0730
_diffrn_reflns_av_sigmaI/netI 0.1286
_diffrn_reflns_limit_h_max 16
_diffrn_reflns_limit_h_min -16
_diffrn_reflns_limit_k_max 6
_diffrn_reflns_limit_k_min -6
_diffrn_reflns_limit_l_max 28
_diffrn_reflns_limit_l_min -28
_diffrn_reflns_number 9043
_diffrn_reflns_theta_full 26.49
_diffrn_reflns_theta_max 26.49
_diffrn_reflns_theta_min 2.11
_diffrn_standards_number 0
_exptl_absorpt_coefficient_mu 0.101
_exptl_absorpt_correction_T_max 0.9732
_exptl_absorpt_correction_T_min 0.9703
_exptl_absorpt_correction_type multi-scan
_exptl_absorpt_process_details '(SADABS; Bruker, 2007)'
_exptl_crystal_colour 'pale yellow'
_exptl_crystal_density_diffrn 1.362
_exptl_crystal_density_method 'not measured'
_exptl_crystal_description 'needle fragment'
_exptl_crystal_F_000 624
_exptl_crystal_size_max 0.30
_exptl_crystal_size_mid 0.28
_exptl_crystal_size_min 0.27
_refine_diff_density_max 0.190
_refine_diff_density_min -0.264
_refine_ls_extinction_method none
_refine_ls_goodness_of_fit_ref 1.017
_refine_ls_hydrogen_treatment constr
_refine_ls_matrix_type full
_refine_ls_number_parameters 200
_refine_ls_number_reflns 2981
_refine_ls_number_restraints 0
_refine_ls_restrained_S_all 1.017
_refine_ls_R_factor_all 0.1342
_refine_ls_R_factor_gt 0.0631
_refine_ls_shift/su_max 0.000
_refine_ls_shift/su_mean 0.000
_refine_ls_structure_factor_coef Fsqd
_refine_ls_weighting_details 'calc w=1/[\s^2^(Fo^2^)] where P=(Fo^2^+2Fc^2^)/3'
_refine_ls_weighting_scheme calc
_refine_ls_wR_factor_gt 0.1377
_refine_ls_wR_factor_ref 0.1732
_reflns_number_gt 1493
_reflns_number_total 2981
_reflns_threshold_expression I>2\s(I)
_cod_data_source_file rz2619.cif
_cod_data_source_block I
_cod_original_sg_symbol_H-M 'P 21/c'
_cod_database_code 2231290
_cod_database_fobs_code 2231290

loop_
_symmetry_equiv_pos_as_xyz
'x, y, z'
'-x, y+1/2, -z+1/2'
'-x, -y, -z'
'x, -y-1/2, z-1/2'

loop_
_atom_site_type_symbol
_atom_site_label
_atom_site_fract_x
_atom_site_fract_y
_atom_site_fract_z
_atom_site_U_iso_or_equiv
_atom_site_adp_type
_atom_site_calc_flag
_atom_site_refinement_flags
_atom_site_occupancy
_atom_site_symmetry_multiplicity
N N1 0.26856(19) 0.4077(5) 0.12291(10) 0.0478(7) Uani d . 1 1
N N2 0.22236(19) 0.4793(4) 0.06262(10) 0.0481(7) Uani d . 1 1
H H2A 0.2022 0.6443 0.0537 0.058 Uiso calc R 1 1
N N3 -0.03766(19) 0.8680(5) -0.13175(12) 0.0519(7) Uani d . 1 1
O O1 0.44934(18) 0.4662(5) 0.41484(9) 0.0673(7) Uani d . 1 1
O O2 0.23532(17) 0.0453(4) 0.02765(9) 0.0572(6) Uani d . 1 1
O O3 -0.05412(17) 0.9975(4) -0.08818(10) 0.0658(7) Uani d . 1 1
O O4 -0.08122(19) 0.9108(5) -0.18561(10) 0.0813(8) Uani d . 1 1
C C1 0.3188(2) 0.5554(6) 0.22758(11) 0.0425(7) Uani d . 1 1
C C2 0.3912(2) 0.3558(6) 0.24755(12) 0.0486(8) Uani d . 1 1
H H2 0.4092 0.2423 0.2188 0.058 Uiso calc R 1 1
C C3 0.4377(2) 0.3199(6) 0.30896(12) 0.0501(8) Uani d . 1 1
H H3A 0.4870 0.1862 0.3210 0.060 Uiso calc R 1 1
C C4 0.4100(2) 0.4862(6) 0.35258(12) 0.0467(8) Uani d . 1 1
C C5 0.3381(3) 0.6875(6) 0.33375(13) 0.0543(9) Uani d . 1 1
H H5 0.3197 0.7990 0.3627 0.065 Uiso calc R 1 1
C C6 0.2933(2) 0.7246(6) 0.27212(12) 0.0510(8) Uani d . 1 1
H H6 0.2459 0.8628 0.2600 0.061 Uiso calc R 1 1
C C7 0.2695(2) 0.5983(6) 0.16229(12) 0.0470(8) Uani d . 1 1
H H7 0.2388 0.7651 0.1495 0.056 Uiso calc R 1 1
C C8 0.2095(2) 0.2863(6) 0.01832(12) 0.0417(7) Uani d . 1 1
C C9 0.1590(2) 0.3825(5) -0.04553(11) 0.0399(7) Uani d . 1 1
C C10 0.0857(2) 0.5890(5) -0.05782(12) 0.0410(7) Uani d . 1 1
H H10 0.0681 0.6832 -0.0261 0.049 Uiso calc R 1 1
C C11 0.0400(2) 0.6497(6) -0.11841(12) 0.0421(7) Uani d . 1 1
C C12 0.0651(3) 0.5157(6) -0.16723(13) 0.0523(8) Uani d . 1 1
H H12 0.0331 0.5608 -0.2074 0.063 Uiso calc R 1 1
C C13 0.1384(2) 0.3145(6) -0.15503(12) 0.0541(9) Uani d . 1 1
H H13 0.1569 0.2247 -0.1870 0.065 Uiso calc R 1 1
C C14 0.1841(2) 0.2474(6) -0.09470(12) 0.0492(8) Uani d . 1 1
H H14 0.2324 0.1096 -0.0868 0.059 Uiso calc R 1 1
C C15 0.5296(3) 0.2752(9) 0.43634(14) 0.0875(12) Uani d . 1 1
H H15A 0.5063 0.0935 0.4243 0.131 Uiso calc R 1 1
H H15B 0.5512 0.2849 0.4802 0.131 Uiso calc R 1 1
H H15C 0.5852 0.3190 0.4189 0.131 Uiso calc R 1 1

loop_
_atom_site_aniso_label
_atom_site_aniso_U_11
_atom_site_aniso_U_22
_atom_site_aniso_U_33
_atom_site_aniso_U_12
_atom_site_aniso_U_13
_atom_site_aniso_U_23
N1 0.0634(18) 0.0364(15) 0.0395(13) 0.0020(13) 0.0045(12) 0.0084(11)
N2 0.0673(19) 0.0320(14) 0.0397(14) 0.0072(13) 0.0030(12) 0.0094(10)
N3 0.0450(17) 0.0560(18) 0.0523(17) -0.0011(14) 0.0073(13) 0.0085(13)
O1 0.0695(17) 0.0890(18) 0.0390(12) 0.0124(14) 0.0046(11) -0.0008(11)
O2 0.0809(17) 0.0307(12) 0.0582(13) 0.0075(11) 0.0133(12) 0.0063(9)
O3 0.0615(16) 0.0655(16) 0.0698(15) 0.0145(12) 0.0146(13) 0.0037(12)
O4 0.0762(19) 0.105(2) 0.0522(14) 0.0205(15) -0.0048(13) 0.0249(13)
C1 0.050(2) 0.0380(18) 0.0387(16) -0.0020(15) 0.0093(14) 0.0047(12)
C2 0.062(2) 0.0399(18) 0.0441(17) 0.0041(16) 0.0133(15) -0.0018(13)
C3 0.055(2) 0.052(2) 0.0405(16) 0.0077(16) 0.0058(14) 0.0046(14)
C4 0.047(2) 0.051(2) 0.0394(17) -0.0044(16) 0.0072(14) 0.0016(13)
C5 0.068(2) 0.054(2) 0.0424(17) 0.0057(18) 0.0169(16) -0.0048(14)
C6 0.054(2) 0.0454(19) 0.0536(18) 0.0073(16) 0.0128(15) 0.0032(14)
C7 0.059(2) 0.0365(18) 0.0443(17) 0.0038(16) 0.0107(15) 0.0060(13)
C8 0.0498(19) 0.0344(18) 0.0416(15) 0.0004(15) 0.0123(14) 0.0039(13)
C9 0.0529(19) 0.0271(15) 0.0400(15) -0.0051(14) 0.0118(14) 0.0011(12)
C10 0.0461(19) 0.0353(17) 0.0417(16) -0.0040(14) 0.0109(14) 0.0007(12)
C11 0.0452(19) 0.0382(17) 0.0411(16) -0.0049(15) 0.0070(14) 0.0064(12)
C12 0.060(2) 0.057(2) 0.0356(16) -0.0111(18) 0.0034(15) 0.0027(14)
C13 0.070(2) 0.053(2) 0.0422(17) -0.0027(18) 0.0203(16) -0.0022(15)
C14 0.057(2) 0.0402(19) 0.0511(18) -0.0007(16) 0.0152(15) 0.0005(14)
C15 0.093(3) 0.105(3) 0.049(2) 0.024(3) -0.013(2) 0.001(2)

loop_
_atom_type_symbol
_atom_type_description
_atom_type_scat_dispersion_real
_atom_type_scat_dispersion_imag
_atom_type_scat_source
C C 0.0033 0.0016 'International Tables Vol C Tables 4.2.6.8 and 6.1.1.4'
H H 0.0000 0.0000 'International Tables Vol C Tables 4.2.6.8 and 6.1.1.4'
N N 0.0061 0.0033 'International Tables Vol C Tables 4.2.6.8 and 6.1.1.4'
O O 0.0106 0.0060 'International Tables Vol C Tables 4.2.6.8 and 6.1.1.4'

loop_
_geom_angle_atom_site_label_1
_geom_angle_atom_site_label_2
_geom_angle_atom_site_label_3
_geom_angle
C7 N1 N2 114.6(2)
C8 N2 N1 119.3(2)
C8 N2 H2A 120.4
N1 N2 H2A 120.4
O4 N3 O3 123.9(3)
O4 N3 C11 118.1(3)
O3 N3 C11 117.9(2)
C4 O1 C15 117.8(2)
C2 C1 C6 117.6(2)
C2 C1 C7 122.7(3)
C6 C1 C7 119.6(3)
C1 C2 C3 122.1(3)
C1 C2 H2 119.0
C3 C2 H2 119.0
C2 C3 C4 119.4(3)
C2 C3 H3A 120.3
C4 C3 H3A 120.3
O1 C4 C5 115.8(3)
O1 C4 C3 124.7(3)
C5 C4 C3 119.5(3)
C4 C5 C6 120.5(3)
C4 C5 H5 119.7
C6 C5 H5 119.7
C5 C6 C1 120.7(3)
C5 C6 H6 119.6
C1 C6 H6 119.6
N1 C7 C1 120.7(3)
N1 C7 H7 119.7
C1 C7 H7 119.7
O2 C8 N2 124.1(2)
O2 C8 C9 120.3(2)
N2 C8 C9 115.6(2)
C14 C9 C10 118.9(2)
C14 C9 C8 117.6(3)
C10 C9 C8 123.4(2)
C11 C10 C9 118.5(3)
C11 C10 H10 120.8
C9 C10 H10 120.8
C10 C11 C12 122.5(3)
C10 C11 N3 118.8(3)
C12 C11 N3 118.7(3)
C13 C12 C11 118.9(3)
C13 C12 H12 120.5
C11 C12 H12 120.5
C12 C13 C14 119.6(3)
C12 C13 H13 120.2
C14 C13 H13 120.2
C13 C14 C9 121.5(3)
C13 C14 H14 119.2
C9 C14 H14 119.2
O1 C15 H15A 109.5
O1 C15 H15B 109.5
H15A C15 H15B 109.5
O1 C15 H15C 109.5
H15A C15 H15C 109.5
H15B C15 H15C 109.5

loop_
_geom_bond_atom_site_label_1
_geom_bond_atom_site_label_2
_geom_bond_distance
N1 C7 1.284(3)
N1 N2 1.395(3)
N2 C8 1.353(3)
N2 H2A 0.8600
N3 O4 1.232(3)
N3 O3 1.234(3)
N3 C11 1.483(4)
O1 C4 1.377(3)
O1 C15 1.432(4)
O2 C8 1.233(3)
C1 C2 1.385(4)
C1 C6 1.408(4)
C1 C7 1.475(4)
C2 C3 1.385(4)
C2 H2 0.9300
C3 C4 1.397(4)
C3 H3A 0.9300
C4 C5 1.382(4)
C5 C6 1.386(4)
C5 H5 0.9300
C6 H6 0.9300
C7 H7 0.9300
C8 C9 1.510(4)
C9 C14 1.402(3)
C9 C10 1.402(4)
C10 C11 1.387(3)
C10 H10 0.9300
C11 C12 1.393(4)
C12 C13 1.383(4)
C12 H12 0.9300
C13 C14 1.389(4)
C13 H13 0.9300
C14 H14 0.9300
C15 H15A 0.9600
C15 H15B 0.9600
C15 H15C 0.9600

loop_
_geom_hbond_atom_site_label_D
_geom_hbond_atom_site_label_H
_geom_hbond_atom_site_label_A
_geom_hbond_site_symmetry_A
_geom_hbond_distance_DH
_geom_hbond_distance_HA
_geom_hbond_distance_DA
_geom_hbond_angle_DHA
N2 H2A O2 1_565 0.86 2.13 2.895(3) 148

loop_
_cod_related_entry_id
_cod_related_entry_database
_cod_related_entry_code
1 ChemSpider 5263829
